data_4346041
loop_
_publ_author_name
'\'Alvarez-Rodr\'iguez, Luc\'ia'
'Cabeza, Javier A.'
'Garc\'ia-\'Alvarez, Pablo'
'P\'erez-Carre\~no, Enrique'
'Polo, Diego'

_publ_section_title
;
 Amidinatogermylene derivatives of ruthenium carbonyl: new insights into
 the reactivity of [Ru3(CO)12] with two-electron-donor reagents of high
 basicity.
;
_journal_issue 6
_journal_name_full 'Inorganic chemistry'
_journal_page_first 2983
_journal_page_last 2994
_journal_paper_doi 10.1021/acs.inorgchem.5b00084
_journal_volume 54
_journal_year 2015
_chemical_formula_moiety 'C60 H84 Ge3 N6 O9 Ru3, C7 H8'
_chemical_formula_sum 'C67 H92 Ge3 N6 O9 Ru3'
_chemical_formula_weight 1646.44
_space_group_crystal_system orthorhombic
_space_group_IT_number 19
_space_group_name_Hall 'P 2ac 2ab'
_space_group_name_H-M_alt 'P 21 21 21'
_atom_sites_solution_hydrogens geom
_audit_creation_method SHELXL-2014
_cell_angle_alpha 90
_cell_angle_beta 90
_cell_angle_gamma 90
_cell_formula_units_Z 4
_cell_length_a 15.6511(2)
_cell_length_b 17.8306(2)
_cell_length_c 26.7297(4)
_cell_measurement_temperature 133(2)
_cell_volume 7459.42(17)
_computing_cell_refinement
;
CrysAlisPro, Agilent Technologies,
Version 1.171.35.19 (release 27-10-2011 CrysAlis171 .NET)
(compiled Oct 27 2011,15:02:11)
;
_computing_data_collection
;
CrysAlisPro, Agilent Technologies,
Version 1.171.35.19 (release 27-10-2011 CrysAlis171 .NET)
(compiled Oct 27 2011,15:02:11)
;
_computing_data_reduction
;
CrysAlisPro, Agilent Technologies,
Version 1.171.35.19 (release 27-10-2011 CrysAlis171 .NET)
(compiled Oct 27 2011,15:02:11)
;
_computing_molecular_graphics 'MERCUY CSD 3.1 (Build RC5)'
_computing_publication_material 'SHELXL-97 (Sheldrick, 2008)'
_computing_structure_refinement 'SHELXL-97 (Sheldrick, 2008)'
_computing_structure_solution 'SIR-97 (Giacovazzo, 1999)'
_diffrn_ambient_temperature 133(2)
_diffrn_measured_fraction_theta_full 0.970
_diffrn_measured_fraction_theta_max 0.981
_diffrn_measurement_device_type 'Xcalibur, Onyx, Nova'
_diffrn_radiation_type CuK\a
_diffrn_radiation_wavelength 1.5418
_diffrn_reflns_av_R_equivalents 0.0344
_diffrn_reflns_av_unetI/netI 0.0485
_diffrn_reflns_Laue_measured_fraction_full 0.970
_diffrn_reflns_Laue_measured_fraction_max 0.981
_diffrn_reflns_limit_h_max 18
_diffrn_reflns_limit_h_min -18
_diffrn_reflns_limit_k_max 20
_diffrn_reflns_limit_k_min -21
_diffrn_reflns_limit_l_max 32
_diffrn_reflns_limit_l_min -28
_diffrn_reflns_number 21310
_diffrn_reflns_point_group_measured_fraction_full 0.906
_diffrn_reflns_point_group_measured_fraction_max 0.916
_diffrn_reflns_theta_full 70.000
_diffrn_reflns_theta_max 69.432
_diffrn_reflns_theta_min 3.272
_diffrn_source 'Nova (Cu) X-ray Source'
_exptl_absorpt_coefficient_mu 6.592
_exptl_absorpt_correction_T_max 1.00000
_exptl_absorpt_correction_T_min 0.88813
_exptl_absorpt_correction_type multi-scan
_exptl_absorpt_process_details
;
CrysAlisPro, Agilent Technologies,
Version 1.171.35.19 (release 27-10-2011 CrysAlis171 .NET)
(compiled Oct 27 2011,15:02:11)
Empirical absorption correction using spherical harmonics,
 implemented in SCALE3 ABSPACK scaling algorithm.
;
_exptl_crystal_colour orange
_exptl_crystal_density_diffrn 1.466
_exptl_crystal_description fragment
_exptl_crystal_F_000 3344
_exptl_crystal_size_max 0.1984
_exptl_crystal_size_mid 0.1193
_exptl_crystal_size_min 0.1115
_refine_diff_density_max 0.477
_refine_diff_density_min -0.493
_refine_diff_density_rms 0.068
_refine_ls_abs_structure_details
;
 Flack x determined using 4690 quotients [(I+)-(I-)]/[(I+)+(I-)]
 (Parsons, Flack and Wagner, Acta Cryst. B69 (2013) 249-259).
;
_refine_ls_abs_structure_Flack -0.025(5)
_refine_ls_extinction_method none
_refine_ls_goodness_of_fit_ref 1.025
_refine_ls_hydrogen_treatment constr
_refine_ls_matrix_type full
_refine_ls_number_parameters 841
_refine_ls_number_reflns 12820
_refine_ls_number_restraints 38
_refine_ls_restrained_S_all 1.029
_refine_ls_R_factor_all 0.0329
_refine_ls_R_factor_gt 0.0287
_refine_ls_shift/su_max 0.001
_refine_ls_shift/su_mean 0.000
_refine_ls_structure_factor_coef Fsqd
_refine_ls_weighting_details 'w=1/[\s^2^(Fo^2^)+(0.0279P)^2^] where P=(Fo^2^+2Fc^2^)/3'
_refine_ls_weighting_scheme calc
_refine_ls_wR_factor_gt 0.0655
_refine_ls_wR_factor_ref 0.0685
_reflns_Friedel_coverage 0.708
_reflns_Friedel_fraction_full 0.829
_reflns_Friedel_fraction_max 0.839
_reflns_number_gt 11908
_reflns_number_total 12820
_reflns_threshold_expression 'I > 2\s(I)'
_cod_data_source_file ic5b00084_si_002.cif
_cod_data_source_block 6ipr
_cod_database_code 4346041
_shelx_space_group_comment
;
The symmetry employed for this shelxl refinement is uniquely defined
by the following loop, which should always be used as a source of
symmetry information in preference to the above space-group names.
They are only intended as comments.
;
_shelxl_version_number 2014-3

loop_
_space_group_symop_operation_xyz
'x, y, z'
'-x+1/2, -y, z+1/2'
'x+1/2, -y+1/2, -z'
'-x, y+1/2, -z+1/2'

loop_
_atom_site_label
_atom_site_type_symbol
_atom_site_fract_x
_atom_site_fract_y
_atom_site_fract_z
_atom_site_U_iso_or_equiv
_atom_site_adp_type
_atom_site_occupancy
_atom_site_site_symmetry_order
_atom_site_calc_flag
_atom_site_refinement_flags_posn
_atom_site_refinement_flags_adp
_atom_site_refinement_flags_occupancy
_atom_site_disorder_assembly
_atom_site_disorder_group
C1 C 0.0081(5) 0.4868(5) 0.1541(3) 0.0530(18) Uani 1 1 d . . . . .
H1A H 0.0003 0.5412 0.1509 0.079 Uiso 1 1 calc R U . . .
H1B H -0.0475 0.4628 0.1593 0.079 Uiso 1 1 calc R U . . .
H1C H 0.0342 0.4672 0.1234 0.079 Uiso 1 1 calc R U . . .
C2 C 0.0759(6) 0.3861(4) 0.2063(3) 0.063(2) Uani 1 1 d . . . . .
H2A H 0.1046 0.3640 0.1773 0.094 Uiso 1 1 calc R U . . .
H2B H 0.0193 0.3633 0.2103 0.094 Uiso 1 1 calc R U . . .
H2C H 0.1100 0.3768 0.2365 0.094 Uiso 1 1 calc R U . . .
C3 C 0.0662(5) 0.4703(4) 0.1985(2) 0.0439(16) Uani 1 1 d . . . . .
H3 H 0.0393 0.4921 0.2292 0.053 Uiso 1 1 calc R U . . .
C4 C 0.1741(4) 0.5690(4) 0.2135(2) 0.0339(13) Uani 1 1 d . . . . .
C5 C 0.1211(4) 0.6104(4) 0.2508(2) 0.0363(14) Uani 1 1 d . . . . .
C6 C 0.1368(5) 0.6039(4) 0.3015(2) 0.0468(17) Uani 1 1 d . . . . .
H6 H 0.1823 0.5730 0.3129 0.056 Uiso 1 1 calc R U . . .
C7 C 0.0874(5) 0.6417(5) 0.3357(3) 0.056(2) Uani 1 1 d . . . . .
H7 H 0.0976 0.6355 0.3705 0.068 Uiso 1 1 calc R U . . .
C8 C 0.0230(5) 0.6885(5) 0.3196(3) 0.058(2) Uani 1 1 d . . . . .
H8 H -0.0103 0.7152 0.3434 0.069 Uiso 1 1 calc R U . . .
C9 C 0.0065(6) 0.6971(5) 0.2689(3) 0.063(2) Uani 1 1 d . . . . .
H9 H -0.0376 0.7296 0.2576 0.076 Uiso 1 1 calc R U . . .
C10 C 0.0560(5) 0.6572(4) 0.2350(3) 0.055(2) Uani 1 1 d . . . . .
H10 H 0.0449 0.6621 0.2002 0.065 Uiso 1 1 calc R U . . .
C11 C 0.2926(5) 0.6604(4) 0.2110(2) 0.0438(16) Uani 1 1 d . . . . .
H11 H 0.2722 0.6754 0.2450 0.053 Uiso 1 1 calc R U . . .
C12 C 0.2670(6) 0.7215(4) 0.1753(3) 0.0547(19) Uani 1 1 d . . . . .
H12A H 0.2879 0.7093 0.1417 0.082 Uiso 1 1 calc R U . . .
H12B H 0.2918 0.7692 0.1862 0.082 Uiso 1 1 calc R U . . .
H12C H 0.2046 0.7257 0.1746 0.082 Uiso 1 1 calc R U . . .
C13 C 0.3883(5) 0.6512(5) 0.2140(3) 0.058(2) Uani 1 1 d . . . . .
H13A H 0.4022 0.6128 0.2389 0.087 Uiso 1 1 calc R U . . .
H13B H 0.4144 0.6989 0.2237 0.087 Uiso 1 1 calc R U . . .
H13C H 0.4103 0.6358 0.1812 0.087 Uiso 1 1 calc R U . . .
C14 C 0.3126(6) 0.3510(4) 0.1703(3) 0.054(2) Uani 1 1 d . . . . .
H14A H 0.3197 0.3477 0.1340 0.082 Uiso 1 1 calc R U . . .
H14B H 0.2534 0.3390 0.1792 0.082 Uiso 1 1 calc R U . . .
H14C H 0.3512 0.3154 0.1867 0.082 Uiso 1 1 calc R U . . .
C15 C 0.4253(5) 0.4495(5) 0.1742(3) 0.057(2) Uani 1 1 d . . . . .
H15A H 0.4642 0.4146 0.1911 0.086 Uiso 1 1 calc R U . . .
H15B H 0.4378 0.5009 0.1851 0.086 Uiso 1 1 calc R U . . .
H15C H 0.4330 0.4457 0.1379 0.086 Uiso 1 1 calc R U . . .
C16 C 0.3214(6) 0.4369(5) 0.2446(2) 0.059(2) Uani 1 1 d . . . . .
H16A H 0.3593 0.4014 0.2616 0.089 Uiso 1 1 calc R U . . .
H16B H 0.2619 0.4257 0.2532 0.089 Uiso 1 1 calc R U . . .
H16C H 0.3354 0.4881 0.2552 0.089 Uiso 1 1 calc R U . . .
C17 C 0.3335(5) 0.4300(4) 0.1876(2) 0.0475(17) Uani 1 1 d . . . . .
C20 C -0.0661(4) 0.4710(4) -0.1292(2) 0.0436(15) Uani 1 1 d D . . . .
H20 H -0.1200 0.4957 -0.1176 0.052 Uiso 1 1 calc R U . A 1
C21 C -0.0939(4) 0.3847(3) -0.0585(2) 0.0316(12) Uani 1 1 d . . . . .
C22 C -0.1886(4) 0.3947(4) -0.0592(2) 0.0378(14) Uani 1 1 d . . . . .
C23 C -0.2235(5) 0.4603(4) -0.0414(3) 0.0501(17) Uani 1 1 d . . . . .
H23 H -0.1874 0.4984 -0.0285 0.060 Uiso 1 1 calc R U . . .
C24 C -0.3110(5) 0.4710(5) -0.0423(4) 0.061(2) Uani 1 1 d . . . . .
H24 H -0.3348 0.5163 -0.0300 0.073 Uiso 1 1 calc R U . . .
C25 C -0.3636(5) 0.4156(4) -0.0611(3) 0.0545(19) Uani 1 1 d . . . . .
H25 H -0.4237 0.4228 -0.0620 0.065 Uiso 1 1 calc R U . . .
C26 C -0.3284(5) 0.3502(4) -0.0783(3) 0.0509(18) Uani 1 1 d . . . . .
H26 H -0.3646 0.3121 -0.0913 0.061 Uiso 1 1 calc R U . . .
C27 C -0.2417(4) 0.3387(3) -0.0772(2) 0.0401(14) Uani 1 1 d . . . . .
H27 H -0.2182 0.2927 -0.0887 0.048 Uiso 1 1 calc R U . . .
C28 C -0.0868(4) 0.2984(4) 0.0142(2) 0.0377(14) Uani 1 1 d . . . . .
H28 H -0.1431 0.2771 0.0038 0.045 Uiso 1 1 calc R U . . .
C29 C -0.0275(4) 0.2340(4) 0.0268(3) 0.0412(15) Uani 1 1 d . . . . .
H29A H -0.0211 0.2016 -0.0025 0.062 Uiso 1 1 calc R U . . .
H29B H -0.0516 0.2050 0.0546 0.062 Uiso 1 1 calc R U . . .
H29C H 0.0285 0.2538 0.0365 0.062 Uiso 1 1 calc R U . . .
C30 C -0.1012(5) 0.3484(5) 0.0596(3) 0.059(2) Uani 1 1 d . . . . .
H30A H -0.0468 0.3708 0.0699 0.088 Uiso 1 1 calc R U . . .
H30B H -0.1244 0.3184 0.0871 0.088 Uiso 1 1 calc R U . . .
H30C H -0.1418 0.3882 0.0510 0.088 Uiso 1 1 calc R U . . .
C31 C 0.1480(5) 0.2333(4) -0.0706(3) 0.0499(17) Uani 1 1 d . . . . .
H31A H 0.1125 0.2102 -0.0447 0.075 Uiso 1 1 calc R U . . .
H31B H 0.1958 0.2599 -0.0549 0.075 Uiso 1 1 calc R U . . .
H31C H 0.1702 0.1943 -0.0930 0.075 Uiso 1 1 calc R U . . .
C32 C 0.1487(5) 0.3231(5) -0.1421(3) 0.0524(18) Uani 1 1 d . . . . .
H32A H 0.1678 0.2835 -0.1650 0.079 Uiso 1 1 calc R U . . .
H32B H 0.1985 0.3479 -0.1273 0.079 Uiso 1 1 calc R U . . .
H32C H 0.1148 0.3600 -0.1607 0.079 Uiso 1 1 calc R U . . .
C33 C 0.0170(5) 0.2484(4) -0.1216(3) 0.0488(17) Uani 1 1 d . . . . .
H33A H -0.0186 0.2839 -0.1403 0.073 Uiso 1 1 calc R U . . .
H33B H -0.0163 0.2270 -0.0941 0.073 Uiso 1 1 calc R U . . .
H33C H 0.0358 0.2081 -0.1440 0.073 Uiso 1 1 calc R U . . .
C34 C 0.0942(4) 0.2888(4) -0.1008(2) 0.0396(15) Uani 1 1 d . . . . .
C35 C 0.3784(5) 0.8239(5) 0.0276(4) 0.069(3) Uani 1 1 d . . . . .
H35A H 0.3952 0.7714 0.0325 0.104 Uiso 1 1 calc R U . . .
H35B H 0.3840 0.8511 0.0593 0.104 Uiso 1 1 calc R U . . .
H35C H 0.4154 0.8470 0.0024 0.104 Uiso 1 1 calc R U . . .
C36 C 0.2241(5) 0.7987(5) 0.0485(3) 0.058(2) Uani 1 1 d . . . . .
H36A H 0.1658 0.8044 0.0357 0.088 Uiso 1 1 calc R U . . .
H36B H 0.2305 0.8276 0.0795 0.088 Uiso 1 1 calc R U . . .
H36C H 0.2355 0.7456 0.0552 0.088 Uiso 1 1 calc R U . . .
C37 C 0.2866(5) 0.8272(4) 0.0101(3) 0.0473(17) Uani 1 1 d . . . . .
H37 H 0.2724 0.8809 0.0032 0.057 Uiso 1 1 calc R U . . .
C38 C 0.2268(4) 0.8061(4) -0.0739(3) 0.0412(15) Uani 1 1 d . . . . .
C39 C 0.1851(5) 0.8809(4) -0.0766(3) 0.0467(17) Uani 1 1 d . . . . .
C40 C 0.1005(5) 0.8902(4) -0.0629(4) 0.0548(19) Uani 1 1 d . . . . .
H40 H 0.0677 0.8482 -0.0523 0.066 Uiso 1 1 calc R U . . .
C41 C 0.0632(6) 0.9617(4) -0.0647(4) 0.072(3) Uani 1 1 d . . . . .
H41 H 0.0053 0.9681 -0.0551 0.087 Uiso 1 1 calc R U . . .
C42 C 0.1095(6) 1.0221(5) -0.0802(4) 0.069(3) Uani 1 1 d . . . . .
H42 H 0.0836 1.0703 -0.0812 0.083 Uiso 1 1 calc R U . . .
C43 C 0.1946(6) 1.0138(5) -0.0946(4) 0.067(2) Uani 1 1 d . . . . .
H43 H 0.2265 1.0558 -0.1060 0.080 Uiso 1 1 calc R U . . .
C44 C 0.2323(6) 0.9430(4) -0.0921(3) 0.061(2) Uani 1 1 d . . . . .
H44 H 0.2907 0.9371 -0.1009 0.073 Uiso 1 1 calc R U . . .
C48 C 0.4227(6) 0.7826(6) -0.1195(4) 0.080(3) Uani 1 1 d . . . . .
H48A H 0.4795 0.7889 -0.1345 0.120 Uiso 1 1 calc R U . . .
H48B H 0.4163 0.8173 -0.0914 0.120 Uiso 1 1 calc R U . . .
H48C H 0.3788 0.7931 -0.1447 0.120 Uiso 1 1 calc R U . . .
C49 C 0.4160(7) 0.6464(7) -0.1439(4) 0.087(3) Uani 1 1 d . . . . .
H49A H 0.3672 0.6547 -0.1662 0.131 Uiso 1 1 calc R U . . .
H49B H 0.4134 0.5953 -0.1303 0.131 Uiso 1 1 calc R U . . .
H49C H 0.4693 0.6529 -0.1626 0.131 Uiso 1 1 calc R U . . .
C50 C 0.4839(5) 0.6845(6) -0.0629(5) 0.086(3) Uani 1 1 d . . . . .
H50A H 0.4742 0.6346 -0.0488 0.129 Uiso 1 1 calc R U . . .
H50B H 0.4832 0.7219 -0.0361 0.129 Uiso 1 1 calc R U . . .
H50C H 0.5395 0.6857 -0.0798 0.129 Uiso 1 1 calc R U . . .
C51 C 0.4129(5) 0.7026(5) -0.1010(3) 0.058(2) Uani 1 1 d . . . . .
C102 C 0.3473(4) 0.6057(3) 0.0703(2) 0.0342(13) Uani 1 1 d . . . . .
C103 C 0.3383(4) 0.4506(3) 0.0522(2) 0.0337(13) Uani 1 1 d . . . . .
C101 C 0.1646(4) 0.5956(3) 0.0772(2) 0.0327(13) Uani 1 1 d . . . . .
C202 C 0.1478(4) 0.3739(3) 0.0542(2) 0.0320(12) Uani 1 1 d . . . . .
C201 C 0.0533(4) 0.5004(3) 0.0170(2) 0.0326(13) Uani 1 1 d . . . . .
C203 C 0.2498(4) 0.3966(3) -0.0321(2) 0.0360(13) Uani 1 1 d . . . . .
C303 C 0.3544(4) 0.5237(4) -0.0413(2) 0.0376(13) Uani 1 1 d . . . . .
C301 C 0.1413(4) 0.6266(4) -0.0270(2) 0.0322(13) Uani 1 1 d . . . . .
C302 C 0.2186(4) 0.5368(4) -0.1059(2) 0.0388(14) Uani 1 1 d . . . . .
Ge1 Ge 0.25745(5) 0.50265(4) 0.15086(2) 0.03219(15) Uani 1 1 d . . . . .
Ge2 Ge 0.06111(4) 0.37357(4) -0.05463(2) 0.02801(14) Uani 1 1 d . . . . .
Ge3 Ge 0.30022(4) 0.68656(4) -0.06710(3) 0.03287(15) Uani 1 1 d . . . . .
N2 N 0.2513(4) 0.5892(3) 0.19846(17) 0.0383(11) Uani 1 1 d . . . . .
N1 N 0.1502(4) 0.5059(3) 0.19147(18) 0.0389(12) Uani 1 1 d . . . . .
N4 N -0.0514(3) 0.3405(3) -0.02800(18) 0.0325(11) Uani 1 1 d . . . . .
N3 N -0.0404(3) 0.4200(3) -0.08909(18) 0.0351(11) Uani 1 1 d . . . . .
N6 N 0.2228(4) 0.7527(3) -0.1079(2) 0.0434(13) Uani 1 1 d . . . . .
N5 N 0.2769(3) 0.7859(3) -0.0362(2) 0.0389(12) Uani 1 1 d . . . . .
O102 O 0.4003(3) 0.6491(3) 0.0741(2) 0.0474(12) Uani 1 1 d . . . . .
O103 O 0.3868(3) 0.4023(3) 0.04914(17) 0.0453(11) Uani 1 1 d . . . . .
O101 O 0.1098(3) 0.6339(3) 0.09001(17) 0.0428(11) Uani 1 1 d . . . . .
O202 O 0.1460(4) 0.3321(3) 0.08672(17) 0.0491(12) Uani 1 1 d . . . . .
O201 O -0.0101(3) 0.5295(3) 0.02491(18) 0.0439(10) Uani 1 1 d . . . . .
O203 O 0.3029(3) 0.3641(3) -0.05160(17) 0.0446(11) Uani 1 1 d . . . . .
O303 O 0.4224(3) 0.4994(3) -0.04551(19) 0.0499(12) Uani 1 1 d . . . . .
O301 O 0.0846(3) 0.6660(3) -0.02171(18) 0.0427(11) Uani 1 1 d . . . . .
O302 O 0.2070(4) 0.5154(3) -0.14561(16) 0.0532(13) Uani 1 1 d . . . . .
Ru1 Ru 0.26185(3) 0.53250(2) 0.06340(2) 0.02675(9) Uani 1 1 d . . . . .
Ru2 Ru 0.15381(3) 0.44179(2) 0.00087(2) 0.02600(9) Uani 1 1 d . . . . .
Ru3 Ru 0.24322(3) 0.56831(2) -0.04073(2) 0.02622(9) Uani 1 1 d . . . . .
C18 C -0.0020(15) 0.5334(13) -0.1371(10) 0.056(6) Uani 0.57(4) 1 d D . P B 1
H18D H 0.0135 0.5554 -0.1047 0.084 Uiso 0.57(4) 1 calc R U P B 1
H18E H -0.0271 0.5721 -0.1585 0.084 Uiso 0.57(4) 1 calc R U P B 1
H18F H 0.0493 0.5131 -0.1532 0.084 Uiso 0.57(4) 1 calc R U P B 1
C19 C -0.0883(16) 0.4292(11) -0.1760(6) 0.061(5) Uani 0.57(4) 1 d . . P B 1
H19D H -0.0364 0.4070 -0.1902 0.091 Uiso 0.57(4) 1 calc R U P B 1
H19E H -0.1136 0.4639 -0.2003 0.091 Uiso 0.57(4) 1 calc R U P B 1
H19F H -0.1294 0.3894 -0.1682 0.091 Uiso 0.57(4) 1 calc R U P B 1
C45 C 0.1720(18) 0.7661(11) -0.1534(9) 0.048(4) Uani 0.54(2) 1 d . . P C 1
H45 H 0.1561 0.8202 -0.1562 0.058 Uiso 0.54(2) 1 calc R U P C 1
C46 C 0.0928(15) 0.7176(19) -0.1503(14) 0.061(7) Uani 0.54(2) 1 d . . P C 1
H46A H 0.1094 0.6646 -0.1500 0.091 Uiso 0.54(2) 1 calc R U P C 1
H46B H 0.0561 0.7274 -0.1793 0.091 Uiso 0.54(2) 1 calc R U P C 1
H46C H 0.0615 0.7294 -0.1195 0.091 Uiso 0.54(2) 1 calc R U P C 1
C47 C 0.2264(14) 0.7431(15) -0.1967(6) 0.077(7) Uani 0.54(2) 1 d . . P C 1
H47A H 0.2775 0.7748 -0.1980 0.115 Uiso 0.54(2) 1 calc R U P C 1
H47B H 0.1940 0.7488 -0.2278 0.115 Uiso 0.54(2) 1 calc R U P C 1
H47C H 0.2434 0.6905 -0.1927 0.115 Uiso 0.54(2) 1 calc R U P C 1
C52 C -0.2108(12) 0.3470(9) 0.2095(6) 0.117(4) Uani 0.660(15) 1 d D . P D 1
H52A H -0.1830 0.3018 0.2227 0.176 Uiso 0.660(15) 1 calc R U P D 1
H52B H -0.1908 0.3563 0.1753 0.176 Uiso 0.660(15) 1 calc R U P D 1
H52C H -0.2729 0.3397 0.2093 0.176 Uiso 0.660(15) 1 calc R U P D 1
C53 C -0.1891(7) 0.4121(8) 0.2417(4) 0.117(4) Uani 0.660(15) 1 d D . P D 1
C54 C -0.1409 0.4020 0.2830 0.117(4) Uani 0.660(15) 1 d D . P D 1
H54 H -0.1202 0.3529 0.2896 0.141 Uiso 0.660(15) 1 calc R U P D 1
C55 C -0.1195(12) 0.4588(8) 0.3166(6) 0.117(4) Uani 0.660(15) 1 d D . P D 1
H55 H -0.0899 0.4472 0.3466 0.141 Uiso 0.660(15) 1 calc R U P D 1
C56 C -0.1410(12) 0.5298(8) 0.3060(6) 0.117(4) Uani 0.660(15) 1 d D . P D 1
H56 H -0.1251 0.5718 0.3258 0.141 Uiso 0.660(15) 1 calc R U P D 1
C57 C -0.1875(12) 0.5342(11) 0.2640(6) 0.117(4) Uani 0.660(15) 1 d D . P D 1
H57 H -0.2011 0.5844 0.2550 0.141 Uiso 0.660(15) 1 calc R U P D 1
C58 C -0.2202(12) 0.4823(8) 0.2308(7) 0.117(4) Uani 0.660(15) 1 d D . P D 1
H58 H -0.2587 0.4935 0.2044 0.141 Uiso 0.660(15) 1 calc R U P D 1
C18A C -0.025(3) 0.5429(17) -0.1200(13) 0.062(9) Uani 0.43(4) 1 d . . P B 2
H18A H -0.0333 0.5575 -0.0850 0.093 Uiso 0.43(4) 1 calc R U P B 2
H18B H -0.0497 0.5810 -0.1420 0.093 Uiso 0.43(4) 1 calc R U P B 2
H18C H 0.0366 0.5385 -0.1268 0.093 Uiso 0.43(4) 1 calc R U P B 2
C19A C -0.034(3) 0.4447(18) -0.1797(5) 0.079(13) Uani 0.43(4) 1 d D . P B 2
H19A H 0.0269 0.4574 -0.1831 0.118 Uiso 0.43(4) 1 calc R U P B 2
H19B H -0.0663 0.4695 -0.2063 0.118 Uiso 0.43(4) 1 calc R U P B 2
H19C H -0.0409 0.3903 -0.1824 0.118 Uiso 0.43(4) 1 calc R U P B 2
C45A C 0.175(2) 0.7375(11) -0.1558(10) 0.048(4) Uani 0.46(2) 1 d D . P C 2
H45A H 0.1936 0.6876 -0.1688 0.058 Uiso 0.46(2) 1 calc R U P C 2
C46A C 0.080(2) 0.734(3) -0.1456(18) 0.075(7) Uani 0.46(2) 1 d D . P C 2
H46D H 0.0586 0.7844 -0.1388 0.112 Uiso 0.46(2) 1 calc R U P C 2
H46E H 0.0697 0.7016 -0.1166 0.112 Uiso 0.46(2) 1 calc R U P C 2
H46F H 0.0509 0.7131 -0.1749 0.112 Uiso 0.46(2) 1 calc R U P C 2
C47A C 0.1978(17) 0.7963(15) -0.1945(8) 0.075(7) Uani 0.46(2) 1 d D . P C 2
H47D H 0.1693 0.7844 -0.2262 0.112 Uiso 0.46(2) 1 calc R U P C 2
H47E H 0.2598 0.7968 -0.1996 0.112 Uiso 0.46(2) 1 calc R U P C 2
H47F H 0.1790 0.8457 -0.1828 0.112 Uiso 0.46(2) 1 calc R U P C 2
C59 C -0.270(3) 0.3766(15) 0.2143(16) 0.180(12) Uani 0.340(15) 1 d D . P D 2
H59 H -0.3114 0.3545 0.1926 0.216 Uiso 0.340(15) 1 calc R U P D 2
C60 C -0.207(3) 0.3321(11) 0.2351(13) 0.180(12) Uani 0.340(15) 1 d D . P D 2
H60 H -0.2028 0.2796 0.2297 0.216 Uiso 0.340(15) 1 calc R U P D 2
C61 C -0.151(3) 0.3724(19) 0.2644(15) 0.180(12) Uani 0.340(15) 1 d D . P D 2
H61 H -0.1057 0.3427 0.2776 0.216 Uiso 0.340(15) 1 calc R U P D 2
C62 C -0.147(3) 0.4463(13) 0.2785(15) 0.180(12) Uani 0.340(15) 1 d D . P D 2
H62 H -0.1056 0.4677 0.3005 0.216 Uiso 0.340(15) 1 calc R U P D 2
C63 C -0.2131(18) 0.4845(7) 0.2549(10) 0.180(12) Uani 0.340(15) 1 d D . P D 2
C64 C -0.275(3) 0.4515(15) 0.2243(14) 0.180(12) Uani 0.340(15) 1 d D . P D 2
H64 H -0.3202 0.4809 0.2107 0.216 Uiso 0.340(15) 1 calc R U P D 2
C65 C -0.2159 0.5676 0.2605 0.180(12) Uani 0.340(15) 1 d D . P D 2
H65A H -0.2044 0.5912 0.2281 0.270 Uiso 0.340(15) 1 calc R U P D 2
H65B H -0.1726 0.5834 0.2848 0.270 Uiso 0.340(15) 1 calc R U P D 2
H65C H -0.2726 0.5827 0.2723 0.270 Uiso 0.340(15) 1 calc R U P D 2

loop_
_atom_site_aniso_label
_atom_site_aniso_U_11
_atom_site_aniso_U_22
_atom_site_aniso_U_33
_atom_site_aniso_U_23
_atom_site_aniso_U_13
_atom_site_aniso_U_12
C1 0.054(4) 0.058(5) 0.047(4) -0.005(4) 0.000(3) -0.014(4)
C2 0.082(6) 0.042(4) 0.063(5) 0.005(4) 0.015(4) -0.010(4)
C3 0.057(4) 0.043(4) 0.031(3) -0.001(3) 0.013(3) -0.006(3)
C4 0.044(3) 0.036(3) 0.022(3) -0.004(2) 0.000(2) 0.008(3)
C5 0.043(4) 0.042(4) 0.023(3) -0.004(2) 0.002(3) 0.009(3)
C6 0.050(4) 0.061(4) 0.030(3) -0.008(3) -0.002(3) 0.021(4)
C7 0.064(5) 0.077(5) 0.029(3) -0.012(3) 0.001(3) 0.016(4)
C8 0.053(4) 0.067(5) 0.053(4) -0.024(4) 0.005(4) 0.018(4)
C9 0.068(5) 0.064(5) 0.057(5) -0.011(4) -0.009(4) 0.028(4)
C10 0.073(5) 0.057(4) 0.034(3) -0.011(3) -0.010(3) 0.030(4)
C11 0.051(4) 0.048(4) 0.032(3) -0.015(3) 0.001(3) -0.001(3)
C12 0.075(5) 0.039(4) 0.050(4) -0.010(3) -0.002(4) 0.002(4)
C13 0.056(5) 0.072(5) 0.046(4) -0.015(4) -0.002(3) -0.008(4)
C14 0.073(5) 0.052(4) 0.038(4) 0.008(3) 0.007(3) 0.026(4)
C15 0.063(5) 0.070(5) 0.039(4) -0.005(4) -0.008(3) 0.024(4)
C16 0.085(6) 0.071(5) 0.022(3) 0.006(3) -0.003(3) 0.028(5)
C17 0.067(5) 0.055(4) 0.021(3) 0.001(3) -0.001(3) 0.029(4)
C20 0.040(3) 0.044(4) 0.047(4) 0.011(3) -0.009(3) -0.002(3)
C21 0.033(3) 0.027(3) 0.034(3) -0.004(2) -0.001(2) 0.002(2)
C22 0.035(3) 0.037(3) 0.042(3) 0.000(3) -0.004(3) -0.003(3)
C23 0.047(4) 0.037(3) 0.066(4) -0.012(3) -0.001(3) -0.002(3)
C24 0.049(4) 0.048(4) 0.085(6) -0.012(4) 0.005(4) 0.010(4)
C25 0.039(4) 0.048(4) 0.076(5) 0.004(4) 0.003(4) 0.006(3)
C26 0.041(4) 0.043(4) 0.069(5) 0.005(4) -0.008(3) -0.010(3)
C27 0.038(3) 0.031(3) 0.051(3) -0.001(3) -0.003(3) 0.001(3)
C28 0.037(3) 0.044(4) 0.033(3) 0.005(3) 0.002(3) -0.012(3)
C29 0.042(4) 0.040(4) 0.041(3) 0.011(3) -0.004(3) -0.011(3)
C30 0.062(5) 0.071(5) 0.044(4) 0.003(4) 0.016(4) 0.004(4)
C31 0.055(4) 0.034(3) 0.061(4) -0.006(3) 0.004(4) -0.001(3)
C32 0.060(5) 0.057(4) 0.039(4) -0.011(3) 0.014(3) -0.007(4)
C33 0.055(4) 0.041(4) 0.050(4) -0.017(3) 0.003(3) -0.010(3)
C34 0.041(3) 0.039(3) 0.039(3) -0.012(3) 0.006(3) -0.006(3)
C35 0.060(5) 0.064(5) 0.083(6) 0.018(5) -0.027(5) -0.028(4)
C36 0.060(5) 0.065(5) 0.050(4) -0.014(4) -0.003(4) -0.002(4)
C37 0.052(4) 0.031(3) 0.059(4) 0.000(3) -0.016(3) -0.007(3)
C38 0.043(4) 0.034(3) 0.046(4) 0.011(3) -0.001(3) -0.005(3)
C39 0.051(4) 0.034(3) 0.055(4) 0.013(3) -0.013(3) -0.005(3)
C40 0.046(4) 0.035(4) 0.083(5) 0.001(4) -0.012(4) -0.007(3)
C41 0.055(5) 0.042(4) 0.120(8) 0.000(5) -0.025(5) 0.003(4)
C42 0.075(6) 0.036(4) 0.096(7) 0.010(4) -0.034(5) -0.003(4)
C43 0.080(6) 0.037(4) 0.084(6) 0.017(4) -0.007(5) -0.005(4)
C44 0.064(5) 0.043(4) 0.075(5) 0.022(4) -0.002(4) -0.004(4)
C48 0.054(5) 0.092(7) 0.094(7) 0.036(6) 0.017(5) -0.020(5)
C49 0.082(7) 0.107(8) 0.072(6) 0.012(6) 0.043(5) 0.012(6)
C50 0.040(4) 0.092(7) 0.127(9) 0.034(7) 0.007(5) -0.002(5)
C51 0.036(4) 0.066(5) 0.073(5) 0.021(4) 0.021(4) -0.010(4)
C102 0.042(3) 0.030(3) 0.031(3) -0.001(2) 0.003(3) 0.006(3)
C103 0.043(3) 0.034(3) 0.024(3) -0.003(2) 0.001(2) 0.005(3)
C101 0.035(3) 0.032(3) 0.031(3) 0.001(2) -0.002(2) 0.003(3)
C202 0.041(3) 0.027(3) 0.028(3) -0.003(2) -0.001(2) -0.001(3)
C201 0.041(3) 0.026(3) 0.031(3) -0.001(2) 0.001(3) -0.002(3)
C203 0.034(3) 0.039(3) 0.036(3) -0.002(2) -0.006(3) 0.001(3)
C303 0.040(3) 0.040(3) 0.033(3) 0.004(3) 0.007(3) 0.000(3)
C301 0.030(3) 0.038(3) 0.028(3) 0.001(3) 0.004(2) -0.007(3)
C302 0.044(4) 0.036(3) 0.036(3) 0.003(3) -0.001(3) 0.010(3)
Ge1 0.0433(4) 0.0323(3) 0.0210(3) -0.0020(2) 0.0019(3) 0.0066(3)
Ge2 0.0309(3) 0.0266(3) 0.0265(3) -0.0006(3) 0.0014(3) -0.0032(3)
Ge3 0.0309(3) 0.0335(4) 0.0342(3) 0.0060(3) 0.0036(3) -0.0043(3)
N2 0.045(3) 0.044(3) 0.026(2) -0.013(2) 0.000(2) 0.004(3)
N1 0.054(3) 0.036(3) 0.026(2) -0.001(2) 0.007(2) 0.001(3)
N4 0.029(3) 0.035(3) 0.033(3) 0.001(2) 0.002(2) -0.007(2)
N3 0.035(3) 0.036(3) 0.035(3) 0.004(2) -0.002(2) -0.004(2)
N6 0.046(3) 0.049(3) 0.036(3) 0.008(2) -0.005(2) -0.002(3)
N5 0.040(3) 0.031(3) 0.046(3) 0.005(2) -0.007(2) -0.004(2)
O102 0.041(3) 0.040(3) 0.061(3) -0.002(2) 0.000(2) -0.008(2)
O103 0.046(3) 0.054(3) 0.035(2) -0.008(2) -0.004(2) 0.014(2)
O101 0.045(3) 0.038(2) 0.046(3) -0.008(2) 0.005(2) 0.009(2)
O202 0.073(3) 0.038(2) 0.036(2) 0.006(2) -0.005(2) -0.007(2)
O201 0.040(2) 0.039(2) 0.052(3) -0.002(2) 0.011(2) 0.004(2)
O203 0.036(2) 0.049(3) 0.049(3) -0.016(2) -0.002(2) 0.010(2)
O303 0.037(2) 0.059(3) 0.054(3) 0.010(2) 0.009(2) 0.016(2)
O301 0.037(2) 0.041(2) 0.050(3) 0.001(2) 0.006(2) 0.010(2)
O302 0.079(3) 0.057(3) 0.024(2) -0.007(2) -0.005(2) 0.011(3)
Ru1 0.0318(2) 0.02723(19) 0.02120(17) -0.00136(15) 0.00079(17) 0.00114(18)
Ru2 0.0294(2) 0.02417(18) 0.02442(18) -0.00069(18) 0.00114(17) -0.00030(17)
Ru3 0.0284(2) 0.02773(19) 0.02249(17) 0.00048(15) 0.00188(17) -0.00020(19)
C18 0.058(11) 0.065(12) 0.046(13) 0.027(10) 0.002(8) -0.025(9)
C19 0.059(12) 0.074(11) 0.050(8) 0.019(8) -0.027(8) -0.016(9)
C45 0.080(7) 0.022(10) 0.044(5) 0.011(9) -0.016(4) 0.005(11)
C46 0.046(10) 0.079(18) 0.057(12) -0.006(12) -0.027(9) -0.019(10)
C47 0.087(14) 0.107(17) 0.037(8) -0.018(10) -0.008(8) -0.024(13)
C52 0.150(9) 0.100(6) 0.102(6) -0.002(5) 0.001(5) -0.012(6)
C53 0.150(9) 0.100(6) 0.102(6) -0.002(5) 0.001(5) -0.012(6)
C54 0.150(9) 0.100(6) 0.102(6) -0.002(5) 0.001(5) -0.012(6)
C55 0.150(9) 0.100(6) 0.102(6) -0.002(5) 0.001(5) -0.012(6)
C56 0.150(9) 0.100(6) 0.102(6) -0.002(5) 0.001(5) -0.012(6)
C57 0.150(9) 0.100(6) 0.102(6) -0.002(5) 0.001(5) -0.012(6)
C58 0.150(9) 0.100(6) 0.102(6) -0.002(5) 0.001(5) -0.012(6)
C18A 0.10(3) 0.045(13) 0.045(17) 0.032(11) -0.016(14) 0.000(14)
C19A 0.14(3) 0.061(17) 0.037(10) 0.001(10) -0.029(15) 0.03(2)
C45A 0.080(7) 0.022(10) 0.044(5) 0.011(9) -0.016(4) 0.005(11)
C46A 0.089(14) 0.084(15) 0.051(10) 0.020(10) -0.018(9) -0.013(11)
C47A 0.089(14) 0.084(15) 0.051(10) 0.020(10) -0.018(9) -0.013(11)
C59 0.24(3) 0.121(17) 0.18(2) -0.043(16) -0.071(19) 0.030(17)
C60 0.24(3) 0.121(17) 0.18(2) -0.043(16) -0.071(19) 0.030(17)
C61 0.24(3) 0.121(17) 0.18(2) -0.043(16) -0.071(19) 0.030(17)
C62 0.24(3) 0.121(17) 0.18(2) -0.043(16) -0.071(19) 0.030(17)
C63 0.24(3) 0.121(17) 0.18(2) -0.043(16) -0.071(19) 0.030(17)
C64 0.24(3) 0.121(17) 0.18(2) -0.043(16) -0.071(19) 0.030(17)
C65 0.24(3) 0.121(17) 0.18(2) -0.043(16) -0.071(19) 0.030(17)

loop_
_atom_type_symbol
_atom_type_description
_atom_type_scat_dispersion_real
_atom_type_scat_dispersion_imag
_atom_type_scat_source
C C 0.0181 0.0091 'International Tables Vol C Tables 4.2.6.8 and 6.1.1.4'
H H 0.0000 0.0000 'International Tables Vol C Tables 4.2.6.8 and 6.1.1.4'
Ge Ge -1.0885 0.8855 'International Tables Vol C Tables 4.2.6.8 and 6.1.1.4'
N N 0.0311 0.0180 'International Tables Vol C Tables 4.2.6.8 and 6.1.1.4'
O O 0.0492 0.0322 'International Tables Vol C Tables 4.2.6.8 and 6.1.1.4'
Ru Ru 0.0552 3.2960 'International Tables Vol C Tables 4.2.6.8 and 6.1.1.4'

loop_
_geom_angle_atom_site_label_1
_geom_angle_atom_site_label_2
_geom_angle_atom_site_label_3
_geom_angle
N1 C3 C2 110.7(7)
N1 C3 C1 110.4(5)
C2 C3 C1 110.9(7)
N1 C4 N2 110.7(5)
N1 C4 C5 124.1(6)
N2 C4 C5 125.1(6)
N1 C4 Ge1 55.3(3)
N2 C4 Ge1 55.5(3)
C5 C4 Ge1 178.3(4)
C10 C5 C6 118.7(6)
C10 C5 C4 120.3(5)
C6 C5 C4 121.0(6)
C7 C6 C5 120.7(7)
C6 C7 C8 120.1(7)
C7 C8 C9 120.5(7)
C10 C9 C8 118.5(7)
C5 C10 C9 121.4(7)
N2 C11 C12 111.4(6)
N2 C11 C13 110.8(6)
C12 C11 C13 112.2(7)
C14 C17 C15 110.1(6)
C14 C17 C16 110.4(7)
C15 C17 C16 109.3(6)
C14 C17 Ge1 108.7(5)
C15 C17 Ge1 107.2(5)
C16 C17 Ge1 111.0(5)
C18A C20 N3 107.6(13)
N3 C20 C19 111.5(9)
N3 C20 C18 112.2(12)
C19 C20 C18 113.7(11)
C18A C20 C19A 105.9(16)
N3 C20 C19A 111.6(10)
N4 C21 N3 110.3(5)
N4 C21 C22 125.6(6)
N3 C21 C22 124.1(5)
N4 C21 Ge2 54.6(3)
N3 C21 Ge2 55.7(3)
C22 C21 Ge2 177.2(5)
C23 C22 C27 119.6(6)
C23 C22 C21 119.5(6)
C27 C22 C21 121.0(6)
C22 C23 C24 120.4(7)
C25 C24 C23 119.9(7)
C26 C25 C24 119.4(7)
C25 C26 C27 121.1(7)
C26 C27 C22 119.6(6)
N4 C28 C29 109.1(5)
N4 C28 C30 111.7(6)
C29 C28 C30 111.0(6)
C33 C34 C32 111.8(6)
C33 C34 C31 109.0(6)
C32 C34 C31 109.5(6)
C33 C34 Ge2 112.1(5)
C32 C34 Ge2 106.6(5)
C31 C34 Ge2 107.7(5)
N5 C37 C36 110.1(5)
N5 C37 C35 110.1(7)
C36 C37 C35 113.1(7)
N6 C38 N5 110.9(6)
N6 C38 C39 126.5(6)
N5 C38 C39 122.6(6)
N6 C38 Ge3 55.9(3)
N5 C38 Ge3 54.9(3)
C39 C38 Ge3 177.3(5)
C40 C39 C44 119.4(7)
C40 C39 C38 121.0(6)
C44 C39 C38 119.6(7)
C39 C40 C41 119.8(7)
C42 C41 C40 120.5(8)
C41 C42 C43 120.5(8)
C42 C43 C44 119.2(8)
C43 C44 C39 120.6(8)
C48 C51 C49 111.7(8)
C48 C51 C50 109.8(8)
C49 C51 C50 109.6(8)
C48 C51 Ge3 111.8(6)
C49 C51 Ge3 105.9(6)
C50 C51 Ge3 107.8(6)
O102 C102 Ru1 178.7(6)
O103 C103 Ru1 174.6(5)
O101 C101 Ru1 173.5(5)
O202 C202 Ru2 178.5(6)
O201 C201 Ru2 173.7(5)
O203 C203 Ru2 174.1(5)
O303 C303 Ru3 174.4(5)
O301 C301 Ru3 173.6(5)
O302 C302 Ru3 176.7(6)
N1 Ge1 N2 65.9(2)
N1 Ge1 C17 104.5(3)
N2 Ge1 C17 102.3(2)
N1 Ge1 Ru1 123.15(16)
N2 Ge1 Ru1 116.73(15)
C17 Ge1 Ru1 126.95(18)
N1 Ge1 C4 33.0(2)
N2 Ge1 C4 33.0(2)
C17 Ge1 C4 107.1(2)
Ru1 Ge1 C4 125.37(14)
N4 Ge2 N3 65.6(2)
N4 Ge2 C34 102.9(2)
N3 Ge2 C34 103.3(2)
N4 Ge2 Ru2 117.60(15)
N3 Ge2 Ru2 123.38(15)
C34 Ge2 Ru2 126.94(19)
N4 Ge2 C21 32.6(2)
N3 Ge2 C21 33.1(2)
C34 Ge2 C21 106.9(2)
Ru2 Ge2 C21 125.86(14)
N5 Ge3 C51 102.8(3)
N5 Ge3 N6 65.9(2)
C51 Ge3 N6 101.6(3)
N5 Ge3 Ru3 126.43(16)
C51 Ge3 Ru3 125.9(3)
N6 Ge3 Ru3 116.82(17)
N5 Ge3 C38 33.1(2)
C51 Ge3 C38 104.9(3)
N6 Ge3 C38 32.8(2)
Ru3 Ge3 C38 128.20(15)
C4 N2 C11 124.8(5)
C4 N2 Ge1 91.5(4)
C11 N2 Ge1 142.5(4)
C4 N1 C3 124.1(5)
C4 N1 Ge1 91.7(4)
C3 N1 Ge1 143.8(4)
C21 N4 C28 126.4(5)
C21 N4 Ge2 92.8(4)
C28 N4 Ge2 139.7(4)
C21 N3 C20 124.9(5)
C21 N3 Ge2 91.2(4)
C20 N3 Ge2 143.9(4)
C38 N6 C45 118.6(9)
C38 N6 C45A 137.6(11)
C38 N6 Ge3 91.2(4)
C45 N6 Ge3 150.2(9)
C45A N6 Ge3 130.9(9)
C38 N5 C37 125.0(6)
C38 N5 Ge3 92.0(4)
C37 N5 Ge3 142.0(4)
C102 Ru1 C103 95.8(3)
C102 Ru1 C101 97.9(2)
C103 Ru1 C101 165.9(3)
C102 Ru1 Ge1 94.52(19)
C103 Ru1 Ge1 90.09(16)
C101 Ru1 Ge1 85.40(18)
C102 Ru1 Ru3 90.75(19)
C103 Ru1 Ru3 94.65(16)
C101 Ru1 Ru3 88.63(18)
Ge1 Ru1 Ru3 172.53(3)
C102 Ru1 Ru2 150.09(19)
C103 Ru1 Ru2 81.20(18)
C101 Ru1 Ru2 88.59(18)
Ge1 Ru1 Ru2 115.15(2)
Ru3 Ru1 Ru2 60.115(14)
C202 Ru2 C203 96.7(3)
C202 Ru2 C201 98.0(3)
C203 Ru2 C201 164.7(2)
C202 Ru2 Ge2 96.46(18)
C203 Ru2 Ge2 88.69(18)
C201 Ru2 Ge2 85.45(17)
C202 Ru2 Ru1 87.15(17)
C203 Ru2 Ru1 92.43(18)
C201 Ru2 Ru1 92.53(17)
Ge2 Ru2 Ru1 176.07(2)
C202 Ru2 Ru3 145.60(18)
C203 Ru2 Ru3 76.78(18)
C201 Ru2 Ru3 93.30(17)
Ge2 Ru2 Ru3 116.83(2)
Ru1 Ru2 Ru3 59.856(13)
C302 Ru3 C303 93.1(3)
C302 Ru3 C301 99.7(3)
C303 Ru3 C301 166.6(3)
C302 Ru3 Ge3 93.8(2)
C303 Ru3 Ge3 91.44(19)
C301 Ru3 Ge3 83.70(18)
C302 Ru3 Ru1 149.0(2)
C303 Ru3 Ru1 79.81(18)
C301 Ru3 Ru1 91.09(17)
Ge3 Ru3 Ru1 116.31(2)
C302 Ru3 Ru2 91.4(2)
C303 Ru3 Ru2 96.85(19)
C301 Ru3 Ru2 86.97(17)
Ge3 Ru3 Ru2 169.95(3)
Ru1 Ru3 Ru2 60.028(14)
N6 C45 C47 107(2)
N6 C45 C46 108(2)
C47 C45 C46 111(2)
C54 C53 C58 119.5(11)
C54 C53 C52 119.8(10)
C58 C53 C52 120.7(10)
C53 C54 C55 124.3(10)
C56 C55 C54 119.4(14)
C55 C56 C57 111.6(16)
C56 C57 C58 134(2)
C53 C58 C57 110.2(17)
N6 C45A C46A 110(3)
N6 C45A C47A 109.8(19)
C46A C45A C47A 113(3)
C64 C59 C60 121(4)
C61 C60 C59 113(3)
C62 C61 C60 133(4)
C61 C62 C63 108(4)
C62 C63 C64 125(2)
C62 C63 C65 117.5(14)
C64 C63 C65 117.2(14)
C59 C64 C63 119(4)

loop_
_geom_bond_atom_site_label_1
_geom_bond_atom_site_label_2
_geom_bond_distance
C1 C3 1.525(10)
C2 C3 1.524(11)
C3 N1 1.473(9)
C4 N1 1.322(8)
C4 N2 1.324(8)
C4 C5 1.493(8)
C4 Ge1 2.430(6)
C5 C10 1.383(10)
C5 C6 1.384(9)
C6 C7 1.372(10)
C7 C8 1.377(11)
C8 C9 1.389(12)
C9 C10 1.387(11)
C11 N2 1.464(9)
C11 C12 1.503(11)
C11 C13 1.508(11)
C14 C17 1.518(11)
C15 C17 1.521(12)
C16 C17 1.539(8)
C17 Ge1 2.015(6)
C20 C18A 1.46(3)
C20 N3 1.462(8)
C20 C19 1.498(18)
C20 C18 1.513(12)
C20 C19A 1.517(9)
C21 N4 1.314(8)
C21 N3 1.329(8)
C21 C22 1.493(9)
C21 Ge2 2.436(6)
C22 C23 1.376(9)
C22 C27 1.384(9)
C23 C24 1.382(10)
C24 C25 1.381(11)
C25 C26 1.370(11)
C26 C27 1.373(10)
C28 N4 1.464(8)
C28 C29 1.514(10)
C28 C30 1.522(10)
C31 C34 1.529(10)
C32 C34 1.525(10)
C33 C34 1.513(10)
C34 Ge2 2.019(6)
C35 C37 1.512(10)
C36 C37 1.505(11)
C37 N5 1.448(9)
C38 N6 1.317(9)
C38 N5 1.326(8)
C38 C39 1.487(10)
C38 Ge3 2.428(7)
C39 C40 1.384(11)
C39 C44 1.396(10)
C40 C41 1.404(11)
C41 C42 1.362(12)
C42 C43 1.393(14)
C43 C44 1.395(12)
C48 C51 1.517(12)
C49 C51 1.523(15)
C50 C51 1.541(14)
C51 Ge3 2.003(7)
C102 O102 1.140(8)
C102 Ru1 1.877(7)
C103 O103 1.150(7)
C103 Ru1 1.913(6)
C101 O101 1.148(7)
C101 Ru1 1.929(6)
C202 O202 1.145(7)
C202 Ru2 1.873(6)
C201 O201 1.140(7)
C201 Ru2 1.937(6)
C203 O203 1.140(7)
C203 Ru2 1.919(7)
C303 O303 1.155(8)
C303 Ru3 1.913(7)
C301 O301 1.140(7)
C301 Ru3 1.940(6)
C302 O302 1.143(8)
C302 Ru3 1.870(7)
Ge1 N1 1.999(5)
Ge1 N2 2.002(5)
Ge1 Ru1 2.3984(7)
Ge2 N4 1.989(5)
Ge2 N3 2.014(5)
Ge2 Ru2 2.4052(7)
Ge3 N5 1.988(5)
Ge3 N6 2.012(6)
Ge3 Ru3 2.3955(8)
N6 C45 1.47(3)
N6 C45A 1.51(3)
Ru1 Ru3 2.8706(5)
Ru1 Ru2 2.8756(6)
Ru2 Ru3 2.8781(6)
C45 C47 1.49(3)
C45 C46 1.51(3)
C52 C53 1.483(11)
C53 C54 1.350(11)
C53 C58 1.375(12)
C54 C55 1.394(12)
C55 C56 1.341(12)
C56 C57 1.341(12)
C57 C58 1.380(12)
C45A C46A 1.510(8)
C45A C47A 1.516(7)
C59 C64 1.365(13)
C59 C60 1.387(14)
C60 C61 1.379(14)
C61 C62 1.374(13)
C62 C63 1.395(13)
C63 C64 1.400(13)
C63 C65 1.489(13)
